data_4334701
loop_
_publ_author_name
'Jiliang Zhang'
'Svilen Bobev'

_publ_section_title
;
 Correlations between Chemical Bonding and Magnetic Exchange Interactions:
 Synthesis, Crystal Structures, and Magnetic Properties of the New Family
 RE2AlGe2 (RE = Tb-Tm, Lu)
;
_journal_name_full 'Inorganic Chemistry'
_journal_page_first 5307
_journal_page_last 5315
_journal_paper_doi 10.1021/ic400254v
_journal_volume 52
_journal_year 2013
_chemical_formula_sum 'Al0.77 Ge2.23 Ho2'
_chemical_formula_weight 512.51
_chemical_name_systematic
; 
 ? 
;
_space_group_IT_number 71
_symmetry_cell_setting orthorhombic
_symmetry_space_group_name_Hall '-I 2 2'
_symmetry_space_group_name_H-M 'I m m m'
_atom_sites_solution_primary direct
_atom_sites_solution_secondary difmap
_audit_creation_method SHELXL-97
_cell_angle_alpha 90.00
_cell_angle_beta 90.00
_cell_angle_gamma 90.00
_cell_formula_units_Z 2
_cell_length_a 4.0572(12)
_cell_length_b 6.0113(17)
_cell_length_c 8.538(2)
_cell_measurement_reflns_used 1086
_cell_measurement_temperature 200(2)
_cell_measurement_theta_max 30.65
_cell_measurement_theta_min 4.15
_cell_volume 208.23(10)
_computing_cell_refinement 'Bruker SMART'
_computing_data_collection 'Bruker SMART'
_computing_data_reduction 'Bruker SAINT'
_computing_molecular_graphics 'Bruker SHELXTL'
_computing_publication_material 'Bruker SHELXTL'
_computing_structure_refinement 'SHELXL-97 (Sheldrick, 1997)'
_computing_structure_solution 'SHELXS-97 (Sheldrick, 1990)'
_diffrn_ambient_temperature 200(2)
_diffrn_measured_fraction_theta_full 0.986
_diffrn_measured_fraction_theta_max 0.986
_diffrn_measurement_device_type 'CCD area detector'
_diffrn_measurement_method 'phi and omega scans'
_diffrn_radiation_monochromator graphite
_diffrn_radiation_source 'fine-focus sealed tube'
_diffrn_radiation_type MoK\a
_diffrn_radiation_wavelength 0.71073
_diffrn_reflns_av_R_equivalents 0.0217
_diffrn_reflns_av_sigmaI/netI 0.0132
_diffrn_reflns_limit_h_max 5
_diffrn_reflns_limit_h_min -5
_diffrn_reflns_limit_k_max 8
_diffrn_reflns_limit_k_min -8
_diffrn_reflns_limit_l_max 12
_diffrn_reflns_limit_l_min -12
_diffrn_reflns_number 1592
_diffrn_reflns_theta_full 30.65
_diffrn_reflns_theta_max 30.65
_diffrn_reflns_theta_min 4.15
_exptl_absorpt_coefficient_mu 53.435
_exptl_absorpt_correction_T_max 0.343
_exptl_absorpt_correction_T_min 0.136
_exptl_absorpt_correction_type multi-scan
_exptl_absorpt_process_details SADABS
_exptl_crystal_colour silver
_exptl_crystal_density_diffrn 8.174
_exptl_crystal_description irregular
_exptl_crystal_F_000 431
_exptl_crystal_size_max 0.04
_exptl_crystal_size_mid 0.04
_exptl_crystal_size_min 0.02
_refine_diff_density_max 1.328
_refine_diff_density_min -1.467
_refine_diff_density_rms 0.291
_refine_ls_extinction_coef 0.0046(5)
_refine_ls_extinction_expression Fc^*^=kFc[1+0.001xFc^2^\l^3^/sin(2\q)]^-1/4^
_refine_ls_extinction_method SHELXL
_refine_ls_goodness_of_fit_ref 1.145
_refine_ls_matrix_type full
_refine_ls_number_parameters 14
_refine_ls_number_reflns 205
_refine_ls_number_restraints 1
_refine_ls_restrained_S_all 1.143
_refine_ls_R_factor_all 0.0147
_refine_ls_R_factor_gt 0.0141
_refine_ls_shift/su_max 0.000
_refine_ls_shift/su_mean 0.000
_refine_ls_structure_factor_coef Fsqd
_refine_ls_weighting_details 'calc w=1/[\s^2^(Fo^2^)+(0.0200P)^2^+2.7887P] where P=(Fo^2^+2Fc^2^)/3'
_refine_ls_weighting_scheme calc
_refine_ls_wR_factor_gt 0.0371
_refine_ls_wR_factor_ref 0.0373
_reflns_number_gt 199
_reflns_number_total 205
_reflns_threshold_expression >2sigma(I)
_cod_data_source_file ic400254v_si_002_3.cif
_cod_data_source_block HoAlGe
_cod_database_code 4334701

loop_
_symmetry_equiv_pos_as_xyz
'x, y, z'
'-x, -y, z'
'-x, y, -z'
'x, -y, -z'
'x+1/2, y+1/2, z+1/2'
'-x+1/2, -y+1/2, z+1/2'
'-x+1/2, y+1/2, -z+1/2'
'x+1/2, -y+1/2, -z+1/2'
'-x, -y, -z'
'x, y, -z'
'x, -y, z'
'-x, y, z'
'-x+1/2, -y+1/2, -z+1/2'
'x+1/2, y+1/2, -z+1/2'
'x+1/2, -y+1/2, z+1/2'
'-x+1/2, y+1/2, z+1/2'

loop_
_atom_site_label
_atom_site_type_symbol
_atom_site_fract_x
_atom_site_fract_y
_atom_site_fract_z
_atom_site_U_iso_or_equiv
_atom_site_adp_type
_atom_site_occupancy
_atom_site_symmetry_multiplicity
_atom_site_calc_flag
_atom_site_refinement_flags
Ho1 Ho 0.0000 0.5000 0.78537(4) 0.00623(17) Uani 1 4 d SU
Ge2 Ge 0.0000 0.21224(15) 0.5000 0.0095(2) Uani 1 4 d SU
Al1 Al 0.0000 0.0000 0.0000 0.0094(8) Uani 0.768(11) 8 d SP
Ge1 Ge 0.0000 0.0000 0.0000 0.0094(8) Uani 0.232(11) 8 d SP

loop_
_atom_site_aniso_label
_atom_site_aniso_U_11
_atom_site_aniso_U_22
_atom_site_aniso_U_33
_atom_site_aniso_U_23
_atom_site_aniso_U_13
_atom_site_aniso_U_12
Ho1 0.0053(2) 0.0072(2) 0.0062(2) 0.000 0.000 0.000
Ge2 0.0082(4) 0.0118(4) 0.0084(4) 0.000 0.000 0.000
Al1 0.0060(12) 0.0140(13) 0.0080(13) 0.000 0.000 0.000
Ge1 0.0060(12) 0.0140(13) 0.0080(13) 0.000 0.000 0.000

loop_
_atom_type_symbol
_atom_type_description
_atom_type_scat_dispersion_real
_atom_type_scat_dispersion_imag
_atom_type_scat_source
Al Al 0.0645 0.0514 'International Tables Vol C Tables 4.2.6.8 and 6.1.1.4'
Ge Ge 0.1547 1.8001 'International Tables Vol C Tables 4.2.6.8 and 6.1.1.4'
Ho Ho -0.2175 4.6783 'International Tables Vol C Tables 4.2.6.8 and 6.1.1.4'

loop_
_geom_angle_atom_site_label_1
_geom_angle_atom_site_label_2
_geom_angle_atom_site_label_3
_geom_angle
_geom_angle_site_symmetry_1
_geom_angle_site_symmetry_3
Ge2 Ho1 Ge2 70.75(4) 9_566 .
Ge2 Ho1 Ge2 104.505(16) 9_566 5
Ge2 Ho1 Ge2 137.742(13) . 5
Ge2 Ho1 Ge2 137.742(14) 9_566 13_556
Ge2 Ho1 Ge2 104.505(16) . 13_556
Ge2 Ho1 Ge2 50.04(4) 5 13_556
Ge2 Ho1 Ge2 137.742(13) 9_566 13_456
Ge2 Ho1 Ge2 104.505(16) . 13_456
Ge2 Ho1 Ge2 105.19(3) 5 13_456
Ge2 Ho1 Ge2 84.51(3) 13_556 13_456
Ge2 Ho1 Ge2 104.505(16) 9_566 5_455
Ge2 Ho1 Ge2 137.742(13) . 5_455
Ge2 Ho1 Ge2 84.51(3) 5 5_455
Ge2 Ho1 Ge2 105.19(3) 13_556 5_455
Ge2 Ho1 Ge2 50.04(4) 13_456 5_455
Ge2 Ho1 Ge1 51.199(15) 9_566 5_455
Ge2 Ho1 Ge1 51.199(16) . 5_455
Ge2 Ho1 Ge1 153.776(17) 5 5_455
Ge2 Ho1 Ge1 153.776(17) 13_556 5_455
Ge2 Ho1 Ge1 92.09(2) 13_456 5_455
Ge2 Ho1 Ge1 92.09(2) 5_455 5_455
Ge2 Ho1 Al1 51.199(15) 9_566 5_455
Ge2 Ho1 Al1 51.199(16) . 5_455
Ge2 Ho1 Al1 153.776(17) 5 5_455
Ge2 Ho1 Al1 153.776(17) 13_556 5_455
Ge2 Ho1 Al1 92.09(2) 13_456 5_455
Ge2 Ho1 Al1 92.09(2) 5_455 5_455
Ge1 Ho1 Al1 0.0 5_455 5_455
Ge2 Ho1 Ge1 51.199(15) 9_566 5
Ge2 Ho1 Ge1 51.199(15) . 5
Ge2 Ho1 Ge1 92.09(2) 5 5
Ge2 Ho1 Ge1 92.09(2) 13_556 5
Ge2 Ho1 Ge1 153.776(17) 13_456 5
Ge2 Ho1 Ge1 153.776(17) 5_455 5
Ge1 Ho1 Ge1 79.56(2) 5_455 5
Al1 Ho1 Ge1 79.56(2) 5_455 5
Ge2 Ho1 Al1 51.199(15) 9_566 5
Ge2 Ho1 Al1 51.199(15) . 5
Ge2 Ho1 Al1 92.09(2) 5 5
Ge2 Ho1 Al1 92.09(2) 13_556 5
Ge2 Ho1 Al1 153.776(17) 13_456 5
Ge2 Ho1 Al1 153.776(17) 5_455 5
Ge1 Ho1 Al1 79.56(2) 5_455 5
Al1 Ho1 Al1 79.56(2) 5_455 5
Ge1 Ho1 Al1 0.0 5 5
Ge2 Ho1 Ho1 144.626(19) 9_566 9_567
Ge2 Ho1 Ho1 144.626(19) . 9_567
Ge2 Ho1 Ho1 52.596(13) 5 9_567
Ge2 Ho1 Ho1 52.596(13) 13_556 9_567
Ge2 Ho1 Ho1 52.596(13) 13_456 9_567
Ge2 Ho1 Ho1 52.596(13) 5_455 9_567
Ge1 Ho1 Ho1 140.219(12) 5_455 9_567
Al1 Ho1 Ho1 140.219(12) 5_455 9_567
Ge1 Ho1 Ho1 140.219(12) 5 9_567
Al1 Ho1 Ho1 140.219(12) 5 9_567
Ge2 Ho1 Ho1 109.84(2) 9_566 13_456
Ge2 Ho1 Ho1 52.606(15) . 13_456
Ge2 Ho1 Ho1 144.75(2) 5 13_456
Ge2 Ho1 Ho1 97.19(2) 13_556 13_456
Ge2 Ho1 Ho1 51.898(18) 13_456 13_456
Ge2 Ho1 Ho1 94.27(2) 5_455 13_456
Ge1 Ho1 Ho1 61.357(11) 5_455 13_456
Al1 Ho1 Ho1 61.357(11) 5_455 13_456
Ge1 Ho1 Ho1 103.111(16) 5 13_456
Al1 Ho1 Ho1 103.111(16) 5 13_456
Ho1 Ho1 Ho1 99.456(11) 9_567 13_456
Ge2 Ge2 Ge1 130.455(19) 9_556 5
Ge2 Ge2 Al1 130.455(19) 9_556 5
Ge1 Ge2 Al1 0.0 5 5
Ge2 Ge2 Ge1 130.455(19) 9_556 5_455
Ge1 Ge2 Ge1 99.09(4) 5 5_455
Al1 Ge2 Ge1 99.09(4) 5 5_455
Ge2 Ge2 Al1 130.455(19) 9_556 5_455
Ge1 Ge2 Al1 99.09(4) 5 5_455
Al1 Ge2 Al1 99.09(4) 5 5_455
Ge1 Ge2 Al1 0.0 5_455 5_455
Ge2 Ge2 Ho1 125.374(19) 9_556 .
Ge1 Ge2 Ho1 67.937(19) 5 .
Al1 Ge2 Ho1 67.937(19) 5 .
Ge1 Ge2 Ho1 67.937(19) 5_455 .
Al1 Ge2 Ho1 67.937(19) 5_455 .
Ge2 Ge2 Ho1 125.374(19) 9_556 9_566
Ge1 Ge2 Ho1 67.937(19) 5 9_566
Al1 Ge2 Ho1 67.937(19) 5 9_566
Ge1 Ge2 Ho1 67.937(19) 5_455 9_566
Al1 Ge2 Ho1 67.937(19) 5_455 9_566
Ho1 Ge2 Ho1 109.25(4) . 9_566
Ge2 Ge2 Ho1 64.981(18) 9_556 5_444
Ge1 Ge2 Ho1 141.821(16) 5 5_444
Al1 Ge2 Ho1 141.821(16) 5 5_444
Ge1 Ge2 Ho1 76.275(18) 5_455 5_444
Al1 Ge2 Ho1 76.275(18) 5_455 5_444
Ho1 Ge2 Ho1 137.742(14) . 5_444
Ho1 Ge2 Ho1 75.495(16) 9_566 5_444
Ge2 Ge2 Ho1 64.981(18) 9_556 13_556
Ge1 Ge2 Ho1 76.275(18) 5 13_556
Al1 Ge2 Ho1 76.275(18) 5 13_556
Ge1 Ge2 Ho1 141.821(16) 5_455 13_556
Al1 Ge2 Ho1 141.821(16) 5_455 13_556
Ho1 Ge2 Ho1 75.495(16) . 13_556
Ho1 Ge2 Ho1 137.742(13) 9_566 13_556
Ho1 Ge2 Ho1 129.96(4) 5_444 13_556
Ge2 Ge2 Ho1 64.981(18) 9_556 13_456
Ge1 Ge2 Ho1 141.821(16) 5 13_456
Al1 Ge2 Ho1 141.821(16) 5 13_456
Ge1 Ge2 Ho1 76.275(18) 5_455 13_456
Al1 Ge2 Ho1 76.275(18) 5_455 13_456
Ho1 Ge2 Ho1 75.495(16) . 13_456
Ho1 Ge2 Ho1 137.742(13) 9_566 13_456
Ho1 Ge2 Ho1 74.81(2) 5_444 13_456
Ho1 Ge2 Ho1 84.51(3) 13_556 13_456
Ge2 Ge2 Ho1 64.981(18) 9_556 5_544
Ge1 Ge2 Ho1 76.275(18) 5 5_544
Al1 Ge2 Ho1 76.275(18) 5 5_544
Ge1 Ge2 Ho1 141.821(16) 5_455 5_544
Al1 Ge2 Ho1 141.821(16) 5_455 5_544
Ho1 Ge2 Ho1 137.742(13) . 5_544
Ho1 Ge2 Ho1 75.495(16) 9_566 5_544
Ho1 Ge2 Ho1 84.51(3) 5_444 5_544
Ho1 Ge2 Ho1 74.81(3) 13_556 5_544
Ho1 Ge2 Ho1 129.96(4) 13_456 5_544
Ge2 Al1 Ge2 180.00(3) 13 5_444
Ge2 Al1 Ge2 99.09(4) 13 13_455
Ge2 Al1 Ge2 80.91(4) 5_444 13_455
Ge2 Al1 Ge2 80.91(4) 13 5_544
Ge2 Al1 Ge2 99.09(4) 5_444 5_544
Ge2 Al1 Ge2 180.0 13_455 5_544
Ge2 Al1 Ho1 119.136(14) 13 13_455
Ge2 Al1 Ho1 60.864(14) 5_444 13_455
Ge2 Al1 Ho1 60.864(14) 13_455 13_455
Ge2 Al1 Ho1 119.136(14) 5_544 13_455
Ge2 Al1 Ho1 60.864(14) 13 5_544
Ge2 Al1 Ho1 119.136(14) 5_444 5_544
Ge2 Al1 Ho1 119.136(14) 13_455 5_544
Ge2 Al1 Ho1 60.864(14) 5_544 5_544
Ho1 Al1 Ho1 180.0 13_455 5_544
Ge2 Al1 Ho1 119.136(14) 13 5_444
Ge2 Al1 Ho1 60.864(14) 5_444 5_444
Ge2 Al1 Ho1 60.864(14) 13_455 5_444
Ge2 Al1 Ho1 119.136(14) 5_544 5_444
Ho1 Al1 Ho1 100.44(2) 13_455 5_444
Ho1 Al1 Ho1 79.56(2) 5_544 5_444
Ge2 Al1 Ho1 60.864(14) 13 13
Ge2 Al1 Ho1 119.136(14) 5_444 13
Ge2 Al1 Ho1 119.136(14) 13_455 13
Ge2 Al1 Ho1 60.864(14) 5_544 13
Ho1 Al1 Ho1 79.56(2) 13_455 13
Ho1 Al1 Ho1 100.44(2) 5_544 13
Ho1 Al1 Ho1 180.0 5_444 13

loop_
_geom_bond_atom_site_label_1
_geom_bond_atom_site_label_2
_geom_bond_distance
_geom_bond_site_symmetry_2
Ho1 Ge2 2.9880(9) 9_566
Ho1 Ge2 2.9880(9) .
Ho1 Ge2 3.0168(7) 5
Ho1 Ge2 3.0168(7) 13_556
Ho1 Ge2 3.0168(7) 13_456
Ho1 Ge2 3.0168(7) 5_455
Ho1 Ge1 3.1704(7) 5_455
Ho1 Al1 3.1704(7) 5_455
Ho1 Ge1 3.1704(7) 5
Ho1 Al1 3.1704(7) 5
Ho1 Ho1 3.6650(12) 9_567
Ho1 Ho1 3.6761(8) 13_456
Ge2 Ge2 2.552(2) 9_556
Ge2 Ge1 2.6660(8) 5
Ge2 Al1 2.6660(8) 5
Ge2 Ge1 2.6660(8) 5_455
Ge2 Al1 2.6660(8) 5_455
Ge2 Ho1 2.9881(9) 9_566
Ge2 Ho1 3.0168(7) 5_444
Ge2 Ho1 3.0168(7) 13_556
Ge2 Ho1 3.0168(7) 13_456
Ge2 Ho1 3.0168(7) 5_544
Al1 Ge2 2.6660(8) 13
Al1 Ge2 2.6660(8) 5_444
Al1 Ge2 2.6660(8) 13_455
Al1 Ge2 2.6660(8) 5_544
Al1 Ho1 3.1704(7) 13_455
Al1 Ho1 3.1704(7) 5_544
Al1 Ho1 3.1704(7) 5_444
Al1 Ho1 3.1704(7) 13
